data_4343929
loop_
_publ_author_name
'Taraba, J.'
'Zak, Z.'

_publ_section_title
;
 Novel cation [N (S O2 N Me3)2]+ and its synthesis and crystal structure.
 Dichloride of imido-bis(sulfuric) acid H N (S O2 Cl)2. Part 1. Crystal
 structures of K N (S O2 Cl)2.(1/2) C H3 C N, K N (S O2 Cl)2.(1/6)C H2
 Cl2, and [P Cl4] [N (S O2 Cl)2]
;
_journal_name_full 'Inorganic Chemistry'
_journal_page_first 3695
_journal_page_last 3700
_journal_volume 45
_journal_year 2006
_chemical_formula_sum 'C6 H19 N5 O10 S2'
_chemical_name_systematic '(N (S O2 N (C H3)3)2) (H (N O3)2)'
_space_group_IT_number 2
_symmetry_space_group_name_Hall '-P 1'
_symmetry_space_group_name_H-M 'P -1'
_cell_angle_alpha 80.23
_cell_angle_beta 82.6
_cell_angle_gamma 87.49
_cell_formula_units_Z 2
_cell_length_a 6.6093
_cell_length_b 10.375
_cell_length_c 11.77
_cell_volume 788.558
_citation_journal_id_ASTM INOCAJ
_cod_data_source_file Taraba_INOCAJ_2006_781.cif
_cod_data_source_block C6H19N5O10S2
_cod_original_cell_volume 788.5579
_cod_database_code 4343929

loop_
_symmetry_equiv_pos_as_xyz
x,y,z
-x,-y,-z

loop_
_atom_site_label
_atom_site_type_symbol
_atom_site_fract_x
_atom_site_fract_y
_atom_site_fract_z
_atom_site_occupancy
_atom_site_U_iso_or_equiv
H17 H-1 -0.082 0.318 0.918 1 0.0
C4 C+4 0.5381 0.36054 1.17659 1 0.0
C6 C+4 -0.0805 0.24437 0.87363 1 0.0
C2 C+4 0.2026 0.3463 0.7366 1 0.0
H5 H-1 0.336 0.332 0.706 1 0.0
C5 C+4 0.2497 0.28168 1.32116 1 0.0
O2 O-2 0.01782 0.22807 1.14057 1 0.0
H11 H-1 0.315 0.078 1.2157 1 0.0
C1 C+4 0.4367 0.1314 1.20204 1 0.0
H6 H-1 0.136 0.22 1.3364 1 0.0
H20 H+1 1 0 0.5 1 0.0
N2 N-3 0.12963 0.22309 0.81454 1 0.0
O9 O-2 0.07268 0.65524 1.48883 1 0.0
S1 S+6 0.30566 0.17074 0.92079 1 0.0
H8 H-1 0.194 0.411 0.7819 1 0.0
O1 O-2 0.21397 0.058 0.98999 1 0.0
H9 H-1 -0.166 0.2637 0.8121 1 0.0
H4 H-1 0.625 0.331 1.2369 1 0.0
N5 N+5 0.3621 0.26979 1.20397 1 0.0
H14 H-1 0.206 0.371 1.32 1 0.0
C3 C+4 0.1285 0.11521 0.74369 1 0.0
H19 H+1 0.5 0.5 1.5 1 0.0
H18 H-1 0.523 0.126 1.127 1 0.0
H2 H-1 -0.122 0.1672 0.9228 1 0.0
O5 O-2 0.77283 0.11904 0.38842 1 0.0
N1 N-3 0.3115 0.29474 0.98118 1 0.0
H1 H-1 0.117 0.3627 0.6777 1 0.0
O10 O-2 0.55485 0.13171 0.54088 1 0.0
O7 O-2 0.1494 0.45085 1.1 1 0.0
H12 H-1 0.262 0.107 0.703 1 0.0
N3 N+5 0.236 0.60238 1.45991 1 0.0
O8 O-2 0.84359 0.02835 0.56056 1 0.0
H15 H-1 0.474 0.446 1.186 1 0.0
S2 S+6 0.18097 0.31493 1.09868 1 0.0
H10 H-1 0.082 0.038 0.7984 1 0.0
H7 H-1 0.032 0.142 0.691 1 0.0
N4 N-3 0.718 0.09584 0.49323 1 0.0
O3 O-2 0.49412 0.15789 0.85023 1 0.0
H13 H-1 0.348 0.262 1.378 1 0.0
O4 O-2 0.29966 0.59056 1.35945 1 0.0
O6 O-2 0.34777 0.55604 1.54243 1 0.0
H16 H-1 0.514 0.11 1.265 1 0.0
H3 H-1 0.607 0.349 1.099 1 0.0
